data_1511200
loop_
_publ_author_name
'Ftini, M. M.'
'Haddad, A.'
'Jouini, T.'

_publ_section_title
;
 Synthesis and crystal structure of K~3~Sb~4~BO~13~
;
_journal_issue 1
_journal_name_full 'Journal of Chemical Crystallography'
_journal_page_first 49
_journal_page_last 53
_journal_paper_doi 10.1023/A:1009598116581
_journal_volume 30
_journal_year 2000
_chemical_formula_sum 'B K3 O13 Sb4'
_chemical_name_systematic 'K3 (B Sb4 O13)'
_space_group_IT_number 2
_symmetry_space_group_name_Hall '-P 1'
_symmetry_space_group_name_H-M 'P -1'
_cell_angle_alpha 82.00(1)
_cell_angle_beta 99.77(1)
_cell_angle_gamma 117.08(1)
_cell_formula_units_Z 2
_cell_length_a 7.133(1)
_cell_length_b 7.232(1)
_cell_length_c 13.259(2)
_cell_volume 598.665
_citation_journal_id_ASTM JCCYEV
_cod_data_source_file boron0-1_307.cif
_cod_data_source_block B1K3O13Sb4
_cod_original_formula_sum 'B1 K3 O13 Sb4'
_cod_database_code 1511200

loop_
_symmetry_equiv_pos_as_xyz
x,y,z
-x,-y,-z

loop_
_atom_site_label
_atom_site_type_symbol
_atom_site_fract_x
_atom_site_fract_y
_atom_site_fract_z
_atom_site_occupancy
_atom_site_U_iso_or_equiv
O12 O-2 -0.0521 -0.3506 -0.0645 1 0.0
K2 K+1 0.0993 -0.6047 0.44523 1 0.0
O2 O-2 0.2267 -0.1808 0.0693 1 0.0
Sb2 Sb+5 0.16796 -0.70613 0.20676 1 0.0
O9 O-2 -0.5367 -0.9863 0.2509 1 0.0
K3 K+1 0.3095 -0.7802 -0.03259 1 0.0
O7 O-2 0.448 -0.6164 0.16 1 0.0
B1 B+3 -0.1591 -0.7303 0.0228 1 0.0
Sb3 Sb+5 0.16304 -0.20975 0.20951 1 0.0
O13 O-2 0.1613 -0.1949 0.3609 1 0.0
K1 K+1 0.2939 -0.7821 -0.30652 1 0.0
O3 O-2 0.0649 -0.9931 0.1694 1 0.0
O4 O-2 0.3257 -0.327 0.6375 1 0.0
O11 O-2 -0.3233 -0.7511 0.0727 1 0.0
O5 O-2 0.2694 -0.4181 0.2463 1 0.0
O1 O-2 -0.5924 0.0846 0.5391 1 0.0
Sb4 Sb+5 -0.31802 -0.69116 0.21278 1 0.0
O6 O-2 0.2583 -0.7753 0.35 1 0.0
O10 O-2 -0.136 -0.3984 0.1925 1 0.0
O8 O-2 -0.103 -0.7893 0.2589 1 0.0
Sb1 Sb+5 0.5804 -0.06652 0.60509 1 0.0
